data_1543781
loop_
_publ_author_name
'Zhang, Tian-Shu'
'Hao, Wen-Juan'
'Wang, Nan-Nan'
'Li, Guigen'
'Jiang, Dong-Fang'
'Tu, Shu-Jiang'
'Jiang, Bo'

_publ_section_title
;
 Catalytic Oxidative Carbene Coupling of \a-Diazo Carbonyls for the
 Synthesis of \b-Amino Ketones via C(sp(3))-H Functionalization.
;
_journal_issue 13
_journal_name_full 'Organic letters'
_journal_page_first 3078
_journal_page_last 3081
_journal_paper_doi 10.1021/acs.orglett.6b01189
_journal_volume 18
_journal_year 2016
_chemical_formula_sum 'C23 H19 Cl2 N O3'
_chemical_formula_weight 428.29
_chemical_name_systematic
; 
 ? 
;
_space_group_IT_number 15
_symmetry_cell_setting monoclinic
_symmetry_space_group_name_Hall '-C 2yc'
_symmetry_space_group_name_H-M 'C 1 2/c 1'
_atom_sites_solution_hydrogens geom
_atom_sites_solution_primary direct
_atom_sites_solution_secondary difmap
_audit_creation_method SHELXL-97
_cell_angle_alpha 90.00
_cell_angle_beta 116.530(2)
_cell_angle_gamma 90.00
_cell_formula_units_Z 8
_cell_length_a 32.758(3)
_cell_length_b 9.5956(8)
_cell_length_c 14.9338(11)
_cell_measurement_reflns_used 1898
_cell_measurement_temperature 298(2)
_cell_measurement_theta_max 23.488
_cell_measurement_theta_min 2.523
_cell_volume 4199.9(6)
_computing_cell_refinement 'Bruker SMART'
_computing_data_collection 'Bruker SMART'
_computing_data_reduction 'Bruker SAINT'
_computing_molecular_graphics 'Bruker SHELXTL'
_computing_publication_material 'Bruker SHELXTL'
_computing_structure_refinement 'SHELXL-97 (Sheldrick, 1997)'
_computing_structure_solution 'SHELXS-97 (Sheldrick, 1990)'
_diffrn_ambient_temperature 298(2)
_diffrn_measured_fraction_theta_full 0.987
_diffrn_measured_fraction_theta_max 0.987
_diffrn_measurement_device_type 'CCD area detector'
_diffrn_measurement_method 'phi and omega scans'
_diffrn_radiation_monochromator graphite
_diffrn_radiation_source 'fine-focus sealed tube'
_diffrn_radiation_type MoK\a
_diffrn_radiation_wavelength 0.71073
_diffrn_reflns_av_R_equivalents 0.0706
_diffrn_reflns_av_sigmaI/netI 0.0869
_diffrn_reflns_limit_h_max 33
_diffrn_reflns_limit_h_min -38
_diffrn_reflns_limit_k_max 11
_diffrn_reflns_limit_k_min -11
_diffrn_reflns_limit_l_max 17
_diffrn_reflns_limit_l_min -13
_diffrn_reflns_number 10144
_diffrn_reflns_theta_full 25.02
_diffrn_reflns_theta_max 25.02
_diffrn_reflns_theta_min 2.52
_exptl_absorpt_coefficient_mu 0.333
_exptl_absorpt_correction_T_max 0.9611
_exptl_absorpt_correction_T_min 0.8727
_exptl_absorpt_correction_type multi-scan
_exptl_absorpt_process_details sadabs
_exptl_crystal_colour yellow
_exptl_crystal_density_diffrn 1.355
_exptl_crystal_density_method 'not measured'
_exptl_crystal_description block
_exptl_crystal_F_000 1776
_exptl_crystal_size_max 0.42
_exptl_crystal_size_mid 0.17
_exptl_crystal_size_min 0.12
_refine_diff_density_max 0.312
_refine_diff_density_min -0.215
_refine_diff_density_rms 0.046
_refine_ls_extinction_method none
_refine_ls_goodness_of_fit_ref 1.019
_refine_ls_hydrogen_treatment mixed
_refine_ls_matrix_type full
_refine_ls_number_parameters 263
_refine_ls_number_reflns 3663
_refine_ls_number_restraints 0
_refine_ls_restrained_S_all 1.019
_refine_ls_R_factor_all 0.1231
_refine_ls_R_factor_gt 0.0492
_refine_ls_shift/su_max 0.000
_refine_ls_shift/su_mean 0.000
_refine_ls_structure_factor_coef Fsqd
_refine_ls_weighting_details 'calc w=1/[\s^2^(Fo^2^)+(0.0237P)^2^+1.0745P] where P=(Fo^2^+2Fc^2^)/3'
_refine_ls_weighting_scheme calc
_refine_ls_wR_factor_gt 0.0875
_refine_ls_wR_factor_ref 0.1053
_reflns_number_gt 1792
_reflns_number_total 3663
_reflns_threshold_expression >2sigma(I)
_cod_data_source_file ol6b01189_si_002.cif
_cod_data_source_block 150203e
_cod_depositor_comments
;
The following automatic conversions were performed:

'_symmetry_cell_setting' value 'Monoclinic' changed to 'monoclinic'
according to
/usr/data/users/saulius/crontab/automatic-downloads/current/ACS/lib/dictionaries/cif_core.dic
dictionary named 'cif_core.dic' version 2.4.2 from 2011-04-26.

Automatic conversion script
Id: cif_fix_values 4268 2015-11-12 08:31:59Z antanas 
;
_cod_original_sg_symbol_H-M C2/c
_cod_database_code 1543781

loop_
_symmetry_equiv_pos_as_xyz
'x, y, z'
'-x, y, -z+1/2'
'x+1/2, y+1/2, z'
'-x+1/2, y+1/2, -z+1/2'
'-x, -y, -z'
'x, -y, z-1/2'
'-x+1/2, -y+1/2, -z'
'x+1/2, -y+1/2, z-1/2'

loop_
_atom_site_label
_atom_site_type_symbol
_atom_site_fract_x
_atom_site_fract_y
_atom_site_fract_z
_atom_site_U_iso_or_equiv
_atom_site_adp_type
_atom_site_occupancy
_atom_site_symmetry_multiplicity
_atom_site_calc_flag
_atom_site_refinement_flags
Cl1 Cl 0.04622(2) 0.93763(13) 0.45678(7) 0.0965(4) Uani 1 1 d .
Cl2 Cl 0.45657(3) 0.65332(13) 1.29929(6) 0.0997(4) Uani 1 1 d .
N1 N 0.32658(8) 0.9410(3) 0.67451(17) 0.0539(8) Uani 1 1 d .
O1 O 0.24652(6) 1.1153(2) 0.82918(14) 0.0532(6) Uani 1 1 d .
O2 O 0.31367(5) 0.9234(2) 0.86154(12) 0.0421(5) Uani 1 1 d .
O3 O 0.26365(6) 0.7974(2) 0.89152(13) 0.0541(6) Uani 1 1 d .
C1 C 0.29823(9) 1.0253(3) 0.7036(2) 0.0499(9) Uani 1 1 d .
H1A H 0.2736 1.0643 0.6440 0.060 Uiso 1 1 calc R
H1B H 0.3162 1.1023 0.7443 0.060 Uiso 1 1 calc R
C2 C 0.27773(8) 0.9446(3) 0.76260(18) 0.0379(8) Uani 1 1 d .
H2 H 0.2665 0.8541 0.7306 0.045 Uiso 1 1 calc R
C3 C 0.23852(9) 1.0262(3) 0.7655(2) 0.0396(8) Uani 1 1 d .
C4 C 0.19121(9) 0.9998(3) 0.68754(19) 0.0375(7) Uani 1 1 d .
C5 C 0.15740(9) 1.0932(3) 0.6780(2) 0.0462(8) Uani 1 1 d .
H5 H 0.1650 1.1702 0.7202 0.055 Uiso 1 1 calc R
C6 C 0.11277(10) 1.0753(4) 0.6077(2) 0.0571(10) Uani 1 1 d .
H6 H 0.0904 1.1390 0.6022 0.069 Uiso 1 1 calc R
C7 C 0.10219(9) 0.9616(4) 0.5462(2) 0.0565(10) Uani 1 1 d .
C8 C 0.13452(10) 0.8653(4) 0.5546(2) 0.0673(11) Uani 1 1 d .
H8 H 0.1265 0.7870 0.5136 0.081 Uiso 1 1 calc R
C9 C 0.17919(9) 0.8857(4) 0.6246(2) 0.0561(10) Uani 1 1 d .
H9 H 0.2014 0.8218 0.6295 0.067 Uiso 1 1 calc R
C10 C 0.30225(9) 0.8391(3) 0.9190(2) 0.0398(8) Uani 1 1 d .
C11 C 0.34124(8) 0.8017(3) 1.01452(19) 0.0401(8) Uani 1 1 d .
C12 C 0.33347(9) 0.7106(4) 1.0762(2) 0.0569(10) Uani 1 1 d .
H12 H 0.3040 0.6795 1.0589 0.068 Uiso 1 1 calc R
C13 C 0.36913(10) 0.6650(4) 1.1638(2) 0.0692(11) Uani 1 1 d .
H13 H 0.3638 0.6023 1.2050 0.083 Uiso 1 1 calc R
C14 C 0.41227(10) 0.7124(4) 1.1898(2) 0.0605(10) Uani 1 1 d .
C15 C 0.42076(9) 0.8045(4) 1.1303(2) 0.0621(10) Uani 1 1 d .
H15 H 0.4502 0.8365 1.1488 0.075 Uiso 1 1 calc R
C16 C 0.38496(9) 0.8495(3) 1.0425(2) 0.0516(9) Uani 1 1 d .
H16 H 0.3904 0.9127 1.0018 0.062 Uiso 1 1 calc R
C17 C 0.37279(9) 0.9237(4) 0.7328(2) 0.0482(9) Uani 1 1 d .
C18 C 0.39759(10) 1.0051(4) 0.8166(2) 0.0676(11) Uani 1 1 d .
H18 H 0.3826 1.0722 0.8359 0.081 Uiso 1 1 calc R
C19 C 0.44398(12) 0.9884(5) 0.8716(3) 0.0931(14) Uani 1 1 d .
H19 H 0.4599 1.0444 0.9273 0.112 Uiso 1 1 calc R
C20 C 0.46681(14) 0.8909(6) 0.8454(4) 0.1125(18) Uani 1 1 d .
H20 H 0.4982 0.8815 0.8822 0.135 Uiso 1 1 calc R
C21 C 0.44360(13) 0.8080(5) 0.7658(4) 0.1031(16) Uani 1 1 d .
H21 H 0.4591 0.7399 0.7487 0.124 Uiso 1 1 calc R
C22 C 0.39731(11) 0.8231(4) 0.7099(2) 0.0703(11) Uani 1 1 d .
H22 H 0.3820 0.7648 0.6553 0.084 Uiso 1 1 calc R
C23 C 0.30350(10) 0.8641(4) 0.5817(2) 0.0722(11) Uani 1 1 d .
H23A H 0.3193 0.8776 0.5415 0.108 Uiso 1 1 calc R
H23B H 0.2727 0.8972 0.5460 0.108 Uiso 1 1 calc R
H23C H 0.3032 0.7668 0.5962 0.108 Uiso 1 1 calc R

loop_
_atom_site_aniso_label
_atom_site_aniso_U_11
_atom_site_aniso_U_22
_atom_site_aniso_U_33
_atom_site_aniso_U_23
_atom_site_aniso_U_13
_atom_site_aniso_U_12
Cl1 0.0436(5) 0.1430(12) 0.0742(6) -0.0015(7) 0.0005(4) 0.0043(6)
Cl2 0.0690(5) 0.1470(12) 0.0649(6) 0.0470(7) 0.0136(5) 0.0241(6)
N1 0.0457(14) 0.076(2) 0.0430(15) -0.0068(15) 0.0228(12) 0.0007(15)
O1 0.0551(12) 0.0450(17) 0.0512(13) -0.0099(11) 0.0163(10) 0.0004(11)
O2 0.0354(10) 0.0472(16) 0.0377(11) 0.0091(10) 0.0109(9) -0.0002(10)
O3 0.0405(11) 0.0651(18) 0.0530(13) 0.0051(11) 0.0177(10) -0.0104(11)
C1 0.0440(16) 0.056(3) 0.0440(18) 0.0105(17) 0.0143(14) 0.0035(17)
C2 0.0335(14) 0.040(2) 0.0360(16) 0.0027(14) 0.0117(13) 0.0036(14)
C3 0.0427(17) 0.036(2) 0.0396(18) 0.0039(16) 0.0177(14) -0.0010(16)
C4 0.0367(15) 0.041(2) 0.0343(16) 0.0051(15) 0.0151(13) 0.0051(15)
C5 0.0441(16) 0.041(2) 0.0547(19) 0.0058(16) 0.0233(15) -0.0004(16)
C6 0.0457(19) 0.063(3) 0.063(2) 0.012(2) 0.0249(17) 0.0132(18)
C7 0.0389(17) 0.078(3) 0.046(2) 0.010(2) 0.0135(15) 0.0069(19)
C8 0.0515(19) 0.083(3) 0.054(2) -0.0176(19) 0.0114(16) 0.005(2)
C9 0.0400(17) 0.068(3) 0.053(2) -0.0086(19) 0.0144(15) 0.0126(17)
C10 0.0404(17) 0.039(2) 0.0426(17) 0.0010(16) 0.0206(14) 0.0040(16)
C11 0.0408(16) 0.046(2) 0.0356(16) 0.0051(15) 0.0190(13) 0.0043(15)
C12 0.0443(16) 0.072(3) 0.055(2) 0.0164(19) 0.0228(16) 0.0025(18)
C13 0.063(2) 0.095(3) 0.053(2) 0.033(2) 0.0296(18) 0.010(2)
C14 0.0524(19) 0.082(3) 0.0458(19) 0.0166(19) 0.0209(16) 0.019(2)
C15 0.0425(17) 0.087(3) 0.051(2) 0.013(2) 0.0163(16) 0.0026(19)
C16 0.0486(17) 0.059(3) 0.0468(19) 0.0118(17) 0.0208(15) -0.0015(17)
C17 0.0439(18) 0.063(3) 0.0440(19) 0.0076(18) 0.0253(15) 0.0030(18)
C18 0.052(2) 0.092(3) 0.053(2) 0.000(2) 0.0187(17) 0.000(2)
C19 0.061(2) 0.140(5) 0.066(3) 0.001(3) 0.017(2) -0.011(3)
C20 0.057(3) 0.168(6) 0.104(4) 0.011(4) 0.028(3) 0.017(3)
C21 0.067(3) 0.140(5) 0.114(4) 0.015(3) 0.051(3) 0.035(3)
C22 0.069(2) 0.084(3) 0.069(2) 0.001(2) 0.040(2) 0.009(2)
C23 0.074(2) 0.098(3) 0.0421(19) -0.009(2) 0.0244(17) -0.010(2)

loop_
_atom_type_symbol
_atom_type_description
_atom_type_scat_dispersion_real
_atom_type_scat_dispersion_imag
_atom_type_scat_source
C C 0.0033 0.0016 'International Tables Vol C Tables 4.2.6.8 and 6.1.1.4'
H H 0.0000 0.0000 'International Tables Vol C Tables 4.2.6.8 and 6.1.1.4'
N N 0.0061 0.0033 'International Tables Vol C Tables 4.2.6.8 and 6.1.1.4'
O O 0.0106 0.0060 'International Tables Vol C Tables 4.2.6.8 and 6.1.1.4'
Cl Cl 0.1484 0.1585 'International Tables Vol C Tables 4.2.6.8 and 6.1.1.4'

loop_
_geom_angle_atom_site_label_1
_geom_angle_atom_site_label_2
_geom_angle_atom_site_label_3
_geom_angle
C17 N1 C1 123.5(2)
C17 N1 C23 120.0(3)
C1 N1 C23 116.4(2)
C10 O2 C2 114.02(19)
N1 C1 C2 113.4(3)
N1 C1 H1A 108.9
C2 C1 H1A 108.9
N1 C1 H1B 108.9
C2 C1 H1B 108.9
H1A C1 H1B 107.7
O2 C2 C3 111.0(2)
O2 C2 C1 107.12(19)
C3 C2 C1 110.4(2)
O2 C2 H2 109.4
C3 C2 H2 109.4
C1 C2 H2 109.4
O1 C3 C4 121.1(3)
O1 C3 C2 119.6(2)
C4 C3 C2 119.2(3)
C9 C4 C5 118.2(2)
C9 C4 C3 123.3(3)
C5 C4 C3 118.5(3)
C6 C5 C4 121.8(3)
C6 C5 H5 119.1
C4 C5 H5 119.1
C7 C6 C5 118.4(3)
C7 C6 H6 120.8
C5 C6 H6 120.8
C6 C7 C8 121.6(3)
C6 C7 Cl1 119.1(3)
C8 C7 Cl1 119.3(3)
C7 C8 C9 119.2(3)
C7 C8 H8 120.4
C9 C8 H8 120.4
C4 C9 C8 120.8(3)
C4 C9 H9 119.6
C8 C9 H9 119.6
O3 C10 O2 121.8(2)
O3 C10 C11 124.8(3)
O2 C10 C11 113.3(2)
C12 C11 C16 119.1(3)
C12 C11 C10 117.7(3)
C16 C11 C10 123.1(3)
C11 C12 C13 120.4(3)
C11 C12 H12 119.8
C13 C12 H12 119.8
C14 C13 C12 119.6(3)
C14 C13 H13 120.2
C12 C13 H13 120.2
C13 C14 C15 121.1(3)
C13 C14 Cl2 119.0(3)
C15 C14 Cl2 119.9(2)
C14 C15 C16 119.1(3)
C14 C15 H15 120.5
C16 C15 H15 120.5
C11 C16 C15 120.7(3)
C11 C16 H16 119.7
C15 C16 H16 119.7
N1 C17 C18 122.5(3)
N1 C17 C22 121.3(3)
C18 C17 C22 116.2(3)
C19 C18 C17 121.2(4)
C19 C18 H18 119.4
C17 C18 H18 119.4
C20 C19 C18 120.7(4)
C20 C19 H19 119.6
C18 C19 H19 119.6
C21 C20 C19 119.6(4)
C21 C20 H20 120.2
C19 C20 H20 120.2
C20 C21 C22 120.6(4)
C20 C21 H21 119.7
C22 C21 H21 119.7
C21 C22 C17 121.7(4)
C21 C22 H22 119.2
C17 C22 H22 119.2
N1 C23 H23A 109.5
N1 C23 H23B 109.5
H23A C23 H23B 109.5
N1 C23 H23C 109.5
H23A C23 H23C 109.5
H23B C23 H23C 109.5

loop_
_geom_bond_atom_site_label_1
_geom_bond_atom_site_label_2
_geom_bond_distance
Cl1 C7 1.735(3)
Cl2 C14 1.727(3)
N1 C17 1.378(3)
N1 C1 1.437(3)
N1 C23 1.449(3)
O1 C3 1.217(3)
O2 C10 1.348(3)
O2 C2 1.434(3)
O3 C10 1.210(3)
C1 C2 1.535(3)
C1 H1A 0.9700
C1 H1B 0.9700
C2 C3 1.521(4)
C2 H2 0.9800
C3 C4 1.487(3)
C4 C9 1.380(4)
C4 C5 1.382(4)
C5 C6 1.378(4)
C5 H5 0.9300
C6 C7 1.368(4)
C6 H6 0.9300
C7 C8 1.368(4)
C8 C9 1.381(3)
C8 H8 0.9300
C9 H9 0.9300
C10 C11 1.472(3)
C11 C12 1.374(4)
C11 C16 1.379(3)
C12 C13 1.379(3)
C12 H12 0.9300
C13 C14 1.366(4)
C13 H13 0.9300
C14 C15 1.366(4)
C15 C16 1.381(3)
C15 H15 0.9300
C16 H16 0.9300
C17 C18 1.388(4)
C17 C22 1.393(4)
C18 C19 1.376(4)
C18 H18 0.9300
C19 C20 1.360(5)
C19 H19 0.9300
C20 C21 1.348(5)
C20 H20 0.9300
C21 C22 1.374(4)
C21 H21 0.9300
C22 H22 0.9300
C23 H23A 0.9600
C23 H23B 0.9600
C23 H23C 0.9600

loop_
_geom_torsion_atom_site_label_1
_geom_torsion_atom_site_label_2
_geom_torsion_atom_site_label_3
_geom_torsion_atom_site_label_4
_geom_torsion
C17 N1 C1 C2 -89.7(3)
C23 N1 C1 C2 85.9(3)
C10 O2 C2 C3 67.0(3)
C10 O2 C2 C1 -172.4(2)
N1 C1 C2 O2 74.9(3)
N1 C1 C2 C3 -164.2(2)
O2 C2 C3 O1 33.9(4)
C1 C2 C3 O1 -84.7(3)
O2 C2 C3 C4 -148.8(2)
C1 C2 C3 C4 92.6(3)
O1 C3 C4 C9 -168.6(3)
C2 C3 C4 C9 14.1(4)
O1 C3 C4 C5 10.7(4)
C2 C3 C4 C5 -166.6(2)
C9 C4 C5 C6 -0.4(4)
C3 C4 C5 C6 -179.8(3)
C4 C5 C6 C7 0.0(4)
C5 C6 C7 C8 1.4(5)
C5 C6 C7 Cl1 -179.8(2)
C6 C7 C8 C9 -2.2(5)
Cl1 C7 C8 C9 179.0(2)
C5 C4 C9 C8 -0.4(4)
C3 C4 C9 C8 179.0(3)
C7 C8 C9 C4 1.7(5)
C2 O2 C10 O3 -6.9(4)
C2 O2 C10 C11 171.4(2)
O3 C10 C11 C12 1.4(5)
O2 C10 C11 C12 -176.9(3)
O3 C10 C11 C16 178.9(3)
O2 C10 C11 C16 0.5(4)
C16 C11 C12 C13 -1.6(5)
C10 C11 C12 C13 176.0(3)
C11 C12 C13 C14 0.9(5)
C12 C13 C14 C15 0.0(5)
C12 C13 C14 Cl2 -179.6(3)
C13 C14 C15 C16 -0.3(5)
Cl2 C14 C15 C16 179.3(3)
C12 C11 C16 C15 1.3(5)
C10 C11 C16 C15 -176.1(3)
C14 C15 C16 C11 -0.4(5)
C1 N1 C17 C18 -11.7(5)
C23 N1 C17 C18 172.9(3)
C1 N1 C17 C22 168.9(3)
C23 N1 C17 C22 -6.5(4)
N1 C17 C18 C19 -177.9(3)
C22 C17 C18 C19 1.6(5)
C17 C18 C19 C20 -0.3(6)
C18 C19 C20 C21 -1.3(7)
C19 C20 C21 C22 1.4(8)
C20 C21 C22 C17 0.0(6)
N1 C17 C22 C21 178.0(3)
C18 C17 C22 C21 -1.5(5)
